data_2108590
loop_
_publ_author_name
'Li, Han-qing'
'Xu, Jia-yin'
'Gao, Yuan-yuan'
'Jin, Liang'
'Chen, Jian-ming'
'Chen, Feng-zheng'

_publ_section_title
;
 Supramolecular structure, <i>in vivo</i> biological activities and
 molecular-docking-based potential cardiotoxic exploration of aconine
 hydrochloride monohydrate as a novel salt form
;
_publ_section_keywords
;
Aconine; Macroporous adsorbent resin; Salt; Conformational comparison;
Biological activity; Molecular docking.
;
_journal_coeditor_code RM5026
_journal_issue 2
_journal_name_full 'Acta Crystallographica Section B'
_journal_page_first
;
;
_journal_paper_doi 10.1107/S2052520620001250
_journal_volume 76
_journal_year 2020
_chemical_formula_moiety 'C25 H42 N O9 +, Cl -, H2 O'
_chemical_formula_sum 'C25 H44 Cl N O10'
_chemical_formula_weight 554.06
_chemical_name_systematic
;(1<i>S</i>,3<i>R</i>,4<i>S</i>,6<i>R</i>,6<i>aS</i>,7<i>R</i>,
7<i>aR</i>,8<i>R</i>,9<i>S</i>,10<i>S</i>,11<i>S</i>,11<i>aR</i>,
12<i>R</i>,12<i>aR</i>,13<i>R</i>,14<i>S</i>)-1-ethyl-4,8,9,11,11a-pentahydroxy
-6,10,13-trimethoxy-3-(methoxymethyl)tetradecahydro-2<i>H</i>-3,6a,12-
(epiethane[1,1,2]triyl)-7,
9-methanonaphtho[2,3-<i>b</i>]azocin-1-ium chloride monohydrate
;
_space_group_crystal_system orthorhombic
_space_group_IT_number 19
_space_group_name_Hall 'P 2ac 2ab'
_space_group_name_H-M_alt 'P 21 21 21'
_atom_sites_solution_hydrogens mixed
_atom_sites_solution_primary iterative
_audit_creation_date 2019-12-25
_audit_creation_method
;
Olex2 1.2
(compiled 2018.05.29 svn.r3508 for OlexSys, GUI svn.r5506)
;
_audit_update_record
;
2019-12-29 # Formatted by publCIF

;
_cell_angle_alpha 90
_cell_angle_beta 90
_cell_angle_gamma 90
_cell_formula_units_Z 12
_cell_length_a 16.3296(2)
_cell_length_b 16.3759(4)
_cell_length_c 31.1186(5)
_cell_measurement_reflns_used 10762
_cell_measurement_temperature 293(2)
_cell_measurement_theta_max 29.0090
_cell_measurement_theta_min 3.4070
_cell_volume 8321.5(3)
_computing_cell_refinement 'CrysAlisPro 1.171.38.41 (Rigaku OD, 2015)'
_computing_data_collection 'CrysAlisPro 1.171.38.41 (Rigaku OD, 2015)'
_computing_data_reduction 'CrysAlisPro 1.171.38.41 (Rigaku OD, 2015)'
_computing_molecular_graphics 'Olex2 (Dolomanov et al., 2009)'
_computing_publication_material 'Olex2 (Dolomanov et al., 2009)'
_computing_structure_refinement 'ShelXL (Sheldrick, 2015)'
_computing_structure_solution
;
Superflip (Palatinus & Chapuis, 2007;Palatinus & van der Lee, 2008;
Palatinus et al., 2012)
;
_diffrn_ambient_temperature 293.15
_diffrn_detector 'CCD plate'
_diffrn_detector_area_resol_mean 16.0874
_diffrn_detector_type Eos
_diffrn_measured_fraction_theta_full 0.997
_diffrn_measured_fraction_theta_max 0.997
_diffrn_measurement_details
;
List of Runs (angles in degrees, time in seconds):

  # Type    Start    End  Width  t~exp~   \w     \q     \k     \f   Frames
--------------------------------------------------------------------------
  1  \w     57.00  84.00   0.30   14.00    --   16.69  57.00-120.00   90
  2  \w     -7.00  77.00   0.30   14.00    --   16.69  77.00 120.00  280
  3  \w     19.00  65.20   0.30    6.00    --   16.53  57.00  60.00  154
  4  \w     -1.00  54.20   0.30    6.00    --   16.53 -99.00 -30.00  184
;
_diffrn_measurement_device 'four-circle diffractometer'
_diffrn_measurement_device_type 'Xcalibur, Eos'
_diffrn_measurement_method '\w scans'
_diffrn_orient_matrix_type 'CrysAlisPro convention (1999,Acta A55,543-557)'
_diffrn_orient_matrix_UB_11 0.0227739000
_diffrn_orient_matrix_UB_12 -0.0251254000
_diffrn_orient_matrix_UB_13 0.0142190000
_diffrn_orient_matrix_UB_21 -0.0123642000
_diffrn_orient_matrix_UB_22 0.0246812000
_diffrn_orient_matrix_UB_23 0.0175583000
_diffrn_orient_matrix_UB_31 -0.0348787000
_diffrn_orient_matrix_UB_32 -0.0251706000
_diffrn_orient_matrix_UB_33 0.0030452000
_diffrn_radiation_monochromator graphite
_diffrn_radiation_probe x-ray
_diffrn_radiation_type MoK\a
_diffrn_radiation_wavelength 0.71073
_diffrn_reflns_av_R_equivalents 0.0203
_diffrn_reflns_av_unetI/netI 0.0344
_diffrn_reflns_Laue_measured_fraction_full 0.997
_diffrn_reflns_Laue_measured_fraction_max 0.997
_diffrn_reflns_limit_h_max 20
_diffrn_reflns_limit_h_min -15
_diffrn_reflns_limit_k_max 17
_diffrn_reflns_limit_k_min -20
_diffrn_reflns_limit_l_max 38
_diffrn_reflns_limit_l_min -38
_diffrn_reflns_number 38668
_diffrn_reflns_point_group_measured_fraction_full 0.998
_diffrn_reflns_point_group_measured_fraction_max 0.998
_diffrn_reflns_theta_full 25.242
_diffrn_reflns_theta_max 26.372
_diffrn_reflns_theta_min 3.076
_diffrn_source 'fine-focus sealed X-ray tube'
_diffrn_source_type 'Enhance (Mo) X-ray Source'
_exptl_absorpt_coefficient_mu 0.193
_exptl_absorpt_correction_T_max 1.00000
_exptl_absorpt_correction_T_min 0.79764
_exptl_absorpt_correction_type multi-scan
_exptl_absorpt_process_details
;
CrysAlisPro 1.171.38.41 (Rigaku Oxford Diffraction, 2015)
Empirical absorption correction using spherical harmonics,
 implemented in SCALE3 ABSPACK scaling algorithm.
;
_exptl_crystal_density_diffrn 1.327
_exptl_crystal_density_method 'not measured'
_exptl_crystal_description block
_exptl_crystal_F_000 3576
_exptl_crystal_size_max 0.35
_exptl_crystal_size_mid 0.3
_exptl_crystal_size_min 0.25
_platon_squeeze_details
;
TITL CF solution in P212121
CELL   16.3296   16.3759   31.1186     90.00     90.00     90.00
SPGR P212121
# Solvent Accessible Volume =       318
# Electrons Found in S.A.V. =        80
# Note: Atoms in Void as Cxxx and Qxxx all others
C101 0.036 1.000 0.804 !       4.34 eA-3
C102 0.662 0.549 0.244 !       2.47 eA-3
C103 0.280 0.052 0.250 !       2.22 eA-3
Q104 0.833 0.549 0.251 !       1.95 eA-3
C105 0.295 0.966 0.735 !       1.71 eA-3
Q106 0.114 0.257 0.220 !       0.69 eA-3
;
_refine_diff_density_max 0.654
_refine_diff_density_min -0.537
_refine_diff_density_rms 0.036
_refine_ls_abs_structure_details
;
 Flack x determined using 5283 quotients [(I+)-(I-)]/[(I+)+(I-)]
 (Parsons, Flack and Wagner, Acta Cryst. B69 (2013) 249-259).
;
_refine_ls_abs_structure_Flack 0.003(15)
_refine_ls_extinction_method none
_refine_ls_goodness_of_fit_ref 1.033
_refine_ls_hydrogen_treatment mixed
_refine_ls_matrix_type full
_refine_ls_number_parameters 1080
_refine_ls_number_reflns 16991
_refine_ls_number_restraints 0
_refine_ls_restrained_S_all 1.033
_refine_ls_R_factor_all 0.0538
_refine_ls_R_factor_gt 0.0431
_refine_ls_shift/su_max 0.028
_refine_ls_shift/su_mean 0.001
_refine_ls_structure_factor_coef Fsqd
_refine_ls_weighting_details 'w=1/[\s^2^(Fo^2^)+(0.0500P)^2^+1.2397P] where P=(Fo^2^+2Fc^2^)/3'
_refine_ls_weighting_scheme calc
_refine_ls_wR_factor_gt 0.0980
_refine_ls_wR_factor_ref 0.1033
_reflns_Friedel_coverage 0.836
_reflns_Friedel_fraction_full 0.999
_reflns_Friedel_fraction_max 0.999
_reflns_number_gt 14265
_reflns_number_total 16991
_reflns_threshold_expression 'I > 2\s(I)'
_cod_data_source_file rm5026sup1.cif
_cod_data_source_block I
_cod_database_code 2108590
_publcif_datablock.id {7b024cd1-5e13-4435-8dc2-06c722615fca}

_shelx_shelxl_version_number 2014/7
_chemical_oxdiff_formula c12h12n2o3
_shelx_space_group_comment
;
The symmetry employed for this shelxl refinement is uniquely defined
by the following loop, which should always be used as a source of
symmetry information in preference to the above space-group names.
They are only intended as comments.
;
_shelx_estimated_absorpt_t_max 0.953
_shelx_estimated_absorpt_t_min 0.936
_reflns_odcompleteness_completeness 99.70
_reflns_odcompleteness_iscentric 1
_reflns_odcompleteness_theta 26.32
_olex2_refinement_description
;
1. Fixed Uiso
 At 1.2 times of:
  All C(H) groups, All C(H,H) groups, All N(H) groups
 At 1.5 times of:
  All C(H,H,H) groups, All O(H) groups
2. Uiso/Uaniso restraints and constraints
Uanis(C71) = Uanis(C71A)
Uanis(C46) = Uanis(C46A)
Uanis(C23) = Uanis(C23A)
3. Others
 Sof(C23A)=Sof(H23D)=Sof(H23E)=Sof(H23F)=Sof(C46A)=Sof(H46D)=Sof(H46E)=
 Sof(H46F)=Sof(C71A)=Sof(H71D)=Sof(H71E)=Sof(H71F)=1-FVAR(1)
 Sof(C23)=Sof(H23A)=Sof(H23B)=Sof(H23C)=Sof(C46)=Sof(H46A)=Sof(H46B)=Sof(H46C)=
 Sof(C71)=Sof(H71A)=Sof(H71B)=Sof(H71C)=FVAR(1)
4.a Free rotating group:
 O28(H28A), O29(H29A)
4.b Ternary CH refined with riding coordinates:
 N1(H1), C1(H1A), C3(H3), C5(H5A), C6(H6A), C7(H7), C9(H9A), C10(H10),
 C13(H13), C15(H15), C17(H17), C18(H18), N2(H2C), C26(H26), C28(H28), C30(H30),
 C31(H31), C32(H32), C34(H34), C35(H35), C38(H38), C40(H40), C42(H42), C43(H43),
  N3(H3A), C51(H51), C53(H53), C55(H55), C56(H56), C57(H57), C59(H59), C60(H60),
  C63(H63), C65(H65), C67(H67), C68(H68)
4.c Secondary CH2 refined with riding coordinates:
 C2(H2A,H2B), C12(H12A,H12B), C16(H16A,H16B), C20(H20A,H20B), C24(H24A,H24B),
 C27(H27A,H27B), C37(H37A,H37B), C41(H41A,H41B), C45(H45A,H45B), C49(H49A,H49B),
  C52(H52A,H52B), C62(H62A,H62B), C66(H66A,H66B), C70(H70A,H70B), C74(H74A,H74B)
4.d Idealised Me refined as rotating group:
 C19(H19A,H19B,H19C), C21(H21A,H21B,H21C), C22(H22A,H22B,H22C), C23(H23A,H23B,
 H23C), C25(H25A,H25B,H25C), C23A(H23D,H23E,H23F), C44(H44A,H44B,H44C),
 C46(H46A,H46B,H46C), C47(H47A,H47B,H47C), C48(H48A,H48B,H48C), C50(H50A,H50B,
 H50C), C46A(H46D,H46E,H46F), C69(H69A,H69B,H69C), C71(H71A,H71B,H71C),
 C72(H72A,H72B,H72C), C73(H73A,H73B,H73C), C75(H75A,H75B,H75C), C71A(H71D,H71E,
 H71F)
4.e Idealised tetrahedral OH refined as rotating group:
 O5(H5), O6(H6), O8(H8), O9(H9), O15(H15A), O16(H16), O23(H23), O24(H24),
 O26(H26A), O27(H27)
;
_platon_squeeze_void_probe_radius 1.20
_olex2_date_sample_data_collection 2018-03-24
_olex2_submission_special_instructions 'No special instructions were received'
_oxdiff_exptl_absorpt_empirical_details
;
Empirical correction (ABSPACK) includes:
- Absorption correction using spherical harmonics
- Frame scaling
;
_oxdiff_exptl_absorpt_empirical_full_max 1.251
_oxdiff_exptl_absorpt_empirical_full_min 0.791
_publcif_info_exptl_table_max_cols 4
_publcif_info_exptl_table_use_headnotes n
_publcif_funding_html
;
;

loop_
_space_group_symop_operation_xyz
'x, y, z'
'-x+1/2, -y, z+1/2'
'x+1/2, -y+1/2, -z'
'-x, y+1/2, -z+1/2'

loop_
_atom_site_label
_atom_site_type_symbol
_atom_site_fract_x
_atom_site_fract_y
_atom_site_fract_z
_atom_site_U_iso_or_equiv
_atom_site_adp_type
_atom_site_occupancy
_atom_site_site_symmetry_order
_atom_site_calc_flag
_atom_site_refinement_flags_posn
_atom_site_refinement_flags_adp
_atom_site_refinement_flags_occupancy
_atom_site_disorder_assembly
_atom_site_disorder_group
Cl1 Cl 0.59637(5) 0.21880(7) 0.42532(3) 0.0546(2) Uani 1 1 d . . . . .
Cl2 Cl 0.38804(6) 0.74330(7) 0.40938(3) 0.0557(3) Uani 1 1 d . . . . .
Cl3 Cl 0.61360(7) 0.29421(10) 0.76109(4) 0.0893(5) Uani 1 1 d . . . . .
O1 O 0.76633(13) 0.36883(14) 0.51806(7) 0.0405(5) Uani 1 1 d . . . . .
O2 O 0.92107(15) 0.29274(17) 0.53136(8) 0.0450(6) Uani 1 1 d . . . . .
H2 H 0.961(3) 0.292(3) 0.5440(15) 0.077(16) Uiso 1 1 d . . . . .
O3 O 0.86816(16) 0.05293(16) 0.56272(9) 0.0545(7) Uani 1 1 d . . . . .
O4 O 0.75541(13) 0.13388(14) 0.65421(7) 0.0397(5) Uani 1 1 d . . . . .
O5 O 0.56710(12) 0.21873(14) 0.67003(6) 0.0372(5) Uani 1 1 d . . . . .
H5 H 0.5809 0.2376 0.6933 0.056 Uiso 1 1 calc GR . . . .
O6 O 0.62375(16) 0.40667(16) 0.66833(8) 0.0524(6) Uani 1 1 d . . . . .
H6 H 0.6227 0.3947 0.6939 0.079 Uiso 1 1 calc GR . . . .
O7 O 0.46778(14) 0.45955(16) 0.62249(8) 0.0492(6) Uani 1 1 d . . . . .
O8 O 0.44689(14) 0.40660(16) 0.54446(7) 0.0454(6) Uani 1 1 d . . . . .
H8 H 0.4079 0.4172 0.5601 0.068 Uiso 1 1 calc GR . . . .
O9 O 0.41690(12) 0.27489(16) 0.61405(7) 0.0443(6) Uani 1 1 d . . . . .
H9 H 0.3780 0.3036 0.6070 0.066 Uiso 1 1 calc GR . . . .
N1 N 0.81342(14) 0.33358(16) 0.60060(8) 0.0319(6) Uani 1 1 d . . . . .
H1 H 0.8307 0.3517 0.5720 0.038 Uiso 1 1 calc R . . . .
C1 C 0.73972(17) 0.2858(2) 0.51435(9) 0.0331(7) Uani 1 1 d . . . . .
H1A H 0.6947 0.2838 0.4936 0.040 Uiso 1 1 calc R . . . .
C2 C 0.80675(18) 0.2288(2) 0.49902(9) 0.0375(7) Uani 1 1 d . . . . .
H2A H 0.7829 0.1758 0.4929 0.045 Uiso 1 1 calc R . . . .
H2B H 0.8294 0.2499 0.4724 0.045 Uiso 1 1 calc R . . . .
C3 C 0.87541(18) 0.2178(2) 0.53105(9) 0.0352(7) Uani 1 1 d . . . . .
H3 H 0.9114 0.1742 0.5207 0.042 Uiso 1 1 calc R . . . .
C4 C 0.84279(17) 0.19317(19) 0.57678(9) 0.0310(7) Uani 1 1 d . . . . .
C5 C 0.74791(16) 0.17950(18) 0.57625(9) 0.0284(6) Uani 1 1 d . . . . .
H5A H 0.7333 0.1320 0.5587 0.034 Uiso 1 1 calc R . . . .
C6 C 0.70900(17) 0.17384(19) 0.62166(9) 0.0293(6) Uani 1 1 d . . . . .
H6A H 0.6569 0.1447 0.6188 0.035 Uiso 1 1 calc R . . . .
C7 C 0.68927(16) 0.26332(19) 0.63400(9) 0.0278(6) Uani 1 1 d . . . . .
H7 H 0.7149 0.2783 0.6614 0.033 Uiso 1 1 calc R . . . .
C8 C 0.59478(16) 0.27183(19) 0.63622(8) 0.0276(6) Uani 1 1 d . . . . .
C9 C 0.56420(18) 0.3598(2) 0.64586(9) 0.0332(7) Uani 1 1 d . . . . .
H9A H 0.5171 0.3542 0.6652 0.040 Uiso 1 1 calc R . . . .
C10 C 0.53530(18) 0.4105(2) 0.60782(10) 0.0336(7) Uani 1 1 d . . . . .
H10 H 0.5799 0.4469 0.5991 0.040 Uiso 1 1 calc R . . . .
C11 C 0.50634(17) 0.3617(2) 0.56796(9) 0.0323(7) Uani 1 1 d . . . . .
C12 C 0.57656(17) 0.3388(2) 0.53763(9) 0.0307(7) Uani 1 1 d . . . . .
H12A H 0.6190 0.3802 0.5383 0.037 Uiso 1 1 calc R . . . .
H12B H 0.5567 0.3335 0.5084 0.037 Uiso 1 1 calc R . . . .
C13 C 0.61073(16) 0.25523(18) 0.55420(8) 0.0272(6) Uani 1 1 d . . . . .
H13 H 0.5978 0.2138 0.5325 0.033 Uiso 1 1 calc R . . . .
C14 C 0.70616(16) 0.25859(18) 0.55888(8) 0.0258(6) Uani 1 1 d . . . . .
C15 C 0.72244(16) 0.31524(19) 0.59710(8) 0.0263(6) Uani 1 1 d . . . . .
H15 H 0.6909 0.3659 0.5943 0.032 Uiso 1 1 calc R . . . .
C16 C 0.86228(17) 0.2586(2) 0.61016(10) 0.0335(7) Uani 1 1 d . . . . .
H16A H 0.8489 0.2386 0.6387 0.040 Uiso 1 1 calc R . . . .
H16B H 0.9203 0.2714 0.6094 0.040 Uiso 1 1 calc R . . . .
C17 C 0.55767(16) 0.23689(19) 0.59452(8) 0.0273(6) Uani 1 1 d . . . . .
H17 H 0.5500 0.1778 0.5975 0.033 Uiso 1 1 calc R . . . .
C18 C 0.47694(17) 0.2770(2) 0.58158(9) 0.0337(7) Uani 1 1 d . . . . .
H18 H 0.4555 0.2487 0.5562 0.040 Uiso 1 1 calc R . . . .
C19 C 0.7867(3) 0.4063(3) 0.47852(14) 0.0732(13) Uani 1 1 d . . . . .
H19A H 0.8032 0.4617 0.4836 0.110 Uiso 1 1 calc GR . . . .
H19B H 0.7399 0.4056 0.4599 0.110 Uiso 1 1 calc GR . . . .
H19C H 0.8309 0.3770 0.4653 0.110 Uiso 1 1 calc GR . . . .
C20 C 0.89141(19) 0.1167(2) 0.58996(11) 0.0418(8) Uani 1 1 d . . . . .
H20A H 0.9497 0.1269 0.5873 0.050 Uiso 1 1 calc R . . . .
H20B H 0.8796 0.1026 0.6196 0.050 Uiso 1 1 calc R . . . .
C21 C 0.9228(3) -0.0144(3) 0.5652(2) 0.0946(18) Uani 1 1 d . . . . .
H21A H 0.9162 -0.0413 0.5924 0.142 Uiso 1 1 calc GR . . . .
H21B H 0.9782 0.0048 0.5625 0.142 Uiso 1 1 calc GR . . . .
H21C H 0.9111 -0.0521 0.5424 0.142 Uiso 1 1 calc GR . . . .
C22 C 0.7420(3) 0.0476(2) 0.65441(13) 0.0587(10) Uani 1 1 d . . . . .
H22A H 0.7740 0.0231 0.6768 0.088 Uiso 1 1 calc GR . . . .
H22B H 0.7579 0.0252 0.6272 0.088 Uiso 1 1 calc GR . . . .
H22C H 0.6850 0.0367 0.6594 0.088 Uiso 1 1 calc GR . . . .
C23 C 0.4883(7) 0.5398(7) 0.6374(4) 0.063(2) Uani 0.583(12) 1 d . . P A 1
H23A H 0.5159 0.5359 0.6645 0.095 Uiso 0.583(12) 1 calc GR . P A 1
H23B H 0.4392 0.5713 0.6407 0.095 Uiso 0.583(12) 1 calc GR . P A 1
H23C H 0.5235 0.5659 0.6169 0.095 Uiso 0.583(12) 1 calc GR . P A 1
C24 C 0.8326(2) 0.4027(2) 0.63064(12) 0.0486(9) Uani 1 1 d . . . . .
H24A H 0.7926 0.4039 0.6537 0.058 Uiso 1 1 calc R . . . .
H24B H 0.8863 0.3945 0.6433 0.058 Uiso 1 1 calc R . . . .
C25 C 0.8310(4) 0.4820(3) 0.60706(19) 0.0926(17) Uani 1 1 d . . . . .
H25A H 0.8507 0.5247 0.6255 0.139 Uiso 1 1 calc GR . . . .
H25B H 0.7759 0.4940 0.5984 0.139 Uiso 1 1 calc GR . . . .
H25C H 0.8654 0.4783 0.5821 0.139 Uiso 1 1 calc GR . . . .
C23A C 0.4731(11) 0.5396(10) 0.6155(5) 0.063(2) Uani 0.417(12) 1 d . . P A 2
H23D H 0.5178 0.5616 0.6319 0.095 Uiso 0.417(12) 1 calc GR . P A 2
H23E H 0.4230 0.5654 0.6242 0.095 Uiso 0.417(12) 1 calc GR . P A 2
H23F H 0.4823 0.5493 0.5855 0.095 Uiso 0.417(12) 1 calc GR . P A 2
O10 O 0.77197(15) 0.34088(18) 0.20358(8) 0.0548(7) Uani 1 1 d . . . . .
O11 O 0.93110(17) 0.2616(2) 0.21411(10) 0.0640(8) Uani 1 1 d . . . . .
H11 H 0.977(3) 0.253(3) 0.2173(13) 0.060(14) Uiso 1 1 d . . . . .
O12 O 0.87890(16) 0.01921(17) 0.23372(8) 0.0570(7) Uani 1 1 d . . . . .
O13 O 0.75085(14) 0.07605(14) 0.32010(7) 0.0387(5) Uani 1 1 d . . . . .
O14 O 0.55296(13) 0.14777(14) 0.33210(7) 0.0358(5) Uani 1 1 d . . . . .
H14 H 0.5629(19) 0.160(2) 0.3562(10) 0.027(9) Uiso 1 1 d . . . . .
O15 O 0.41233(13) 0.20848(16) 0.27556(8) 0.0478(6) Uani 1 1 d . . . . .
H15A H 0.3714 0.2341 0.2683 0.072 Uiso 1 1 calc GR . . . .
O16 O 0.60050(14) 0.33700(14) 0.34476(7) 0.0384(5) Uani 1 1 d . . . . .
H16 H 0.6017 0.3142 0.3682 0.058 Uiso 1 1 calc GR . . . .
O17 O 0.45482(13) 0.39670(15) 0.29547(8) 0.0467(6) Uani 1 1 d . . . . .
O18 O 0.44286(15) 0.35603(18) 0.21425(8) 0.0517(7) Uani 1 1 d . . . . .
H18A H 0.402(3) 0.364(3) 0.2320(15) 0.081(16) Uiso 1 1 d . . . . .
N2 N 0.80190(14) 0.29001(16) 0.28361(8) 0.0325(6) Uani 1 1 d . . . . .
H2C H 0.8219 0.3211 0.2588 0.039 Uiso 1 1 calc R . . . .
C26 C 0.7480(2) 0.2600(3) 0.19140(10) 0.0456(9) Uani 1 1 d . . . . .
H26 H 0.7061 0.2642 0.1689 0.055 Uiso 1 1 calc R . . . .
C27 C 0.8180(2) 0.2087(3) 0.17426(11) 0.0525(10) Uani 1 1 d . . . . .
H27A H 0.7962 0.1577 0.1633 0.063 Uiso 1 1 calc R . . . .
H27B H 0.8434 0.2374 0.1504 0.063 Uiso 1 1 calc R . . . .
C28 C 0.8829(2) 0.1900(3) 0.20765(11) 0.0471(9) Uani 1 1 d . . . . .
H28 H 0.9188 0.1475 0.1960 0.056 Uiso 1 1 calc R . . . .
C29 C 0.84549(17) 0.1573(2) 0.25084(10) 0.0353(7) Uani 1 1 d . . . . .
C30 C 0.75212(17) 0.1392(2) 0.24532(9) 0.0323(7) Uani 1 1 d . . . . .
H30 H 0.7430 0.0958 0.2241 0.039 Uiso 1 1 calc R . . . .
C31 C 0.70697(17) 0.12019(19) 0.28800(9) 0.0305(6) Uani 1 1 d . . . . .
H31 H 0.6577 0.0888 0.2809 0.037 Uiso 1 1 calc R . . . .
C32 C 0.67886(16) 0.20483(18) 0.30518(8) 0.0254(6) Uani 1 1 d . . . . .
H32 H 0.6988 0.2143 0.3345 0.031 Uiso 1 1 calc R . . . .
C33 C 0.58413(17) 0.20868(18) 0.30317(9) 0.0277(6) Uani 1 1 d . . . . .
C34 C 0.54840(17) 0.29270(19) 0.31646(9) 0.0297(6) Uani 1 1 d . . . . .
H34 H 0.4982 0.2811 0.3326 0.036 Uiso 1 1 calc R . . . .
C35 C 0.52394(18) 0.3517(2) 0.28041(10) 0.0346(7) Uani 1 1 d . . . . .
H35 H 0.5693 0.3896 0.2752 0.041 Uiso 1 1 calc R . . . .
C36 C 0.50138(18) 0.3088(2) 0.23729(10) 0.0376(8) Uani 1 1 d . . . . .
C37 C 0.57675(18) 0.2968(2) 0.20859(10) 0.0400(8) Uani 1 1 d . . . . .
H37A H 0.6160 0.3405 0.2132 0.048 Uiso 1 1 calc R . . . .
H37B H 0.5611 0.2965 0.1785 0.048 Uiso 1 1 calc R . . . .
C38 C 0.61446(17) 0.2126(2) 0.22172(9) 0.0346(7) Uani 1 1 d . . . . .
H38 H 0.6081 0.1755 0.1972 0.041 Uiso 1 1 calc R . . . .
C39 C 0.70839(17) 0.2196(2) 0.23162(9) 0.0325(7) Uani 1 1 d . . . . .
C40 C 0.71416(16) 0.26697(19) 0.27390(9) 0.0281(6) Uani 1 1 d . . . . .
H40 H 0.6796 0.3158 0.2728 0.034 Uiso 1 1 calc R . . . .
C41 C 0.85635(17) 0.2170(2) 0.28795(10) 0.0339(7) Uani 1 1 d . . . . .
H41A H 0.8442 0.1894 0.3148 0.041 Uiso 1 1 calc R . . . .
H41B H 0.9130 0.2349 0.2890 0.041 Uiso 1 1 calc R . . . .
C42 C 0.55636(17) 0.1823(2) 0.25794(9) 0.0316(7) Uani 1 1 d . . . . .
H42 H 0.5515 0.1227 0.2567 0.038 Uiso 1 1 calc R . . . .
C43 C 0.47556(17) 0.2215(2) 0.24510(10) 0.0403(8) Uani 1 1 d . . . . .
H43 H 0.4582 0.1979 0.2176 0.048 Uiso 1 1 calc R . . . .
C44 C 0.8034(4) 0.3890(4) 0.16901(17) 0.102(2) Uani 1 1 d . . . . .
H44A H 0.7669 0.3856 0.1449 0.153 Uiso 1 1 calc GR . . . .
H44B H 0.8564 0.3689 0.1608 0.153 Uiso 1 1 calc GR . . . .
H44C H 0.8080 0.4449 0.1781 0.153 Uiso 1 1 calc GR . . . .
C45 C 0.89662(19) 0.0820(2) 0.26317(11) 0.0425(8) Uani 1 1 d . . . . .
H45A H 0.9545 0.0951 0.2622 0.051 Uiso 1 1 calc R . . . .
H45B H 0.8831 0.0646 0.2921 0.051 Uiso 1 1 calc R . . . .
C46 C 0.9272(11) -0.0538(11) 0.2433(5) 0.077(4) Uani 0.583(12) 1 d . . P A 1
H46A H 0.9837 -0.0390 0.2466 0.116 Uiso 0.583(12) 1 calc GR . P A 1
H46B H 0.9218 -0.0922 0.2202 0.116 Uiso 0.583(12) 1 calc GR . P A 1
H46C H 0.9077 -0.0781 0.2695 0.116 Uiso 0.583(12) 1 calc GR . P A 1
C47 C 0.7458(3) -0.0106(2) 0.31439(13) 0.0575(10) Uani 1 1 d . . . . .
H47A H 0.7698 -0.0252 0.2873 0.086 Uiso 1 1 calc GR . . . .
H47B H 0.6894 -0.0271 0.3148 0.086 Uiso 1 1 calc GR . . . .
H47C H 0.7748 -0.0374 0.3372 0.086 Uiso 1 1 calc GR . . . .
C48 C 0.4678(3) 0.4781(3) 0.3036(2) 0.0933(18) Uani 1 1 d . . . . .
H48A H 0.4943 0.5028 0.2793 0.140 Uiso 1 1 calc GR . . . .
H48B H 0.5019 0.4838 0.3285 0.140 Uiso 1 1 calc GR . . . .
H48C H 0.4162 0.5046 0.3086 0.140 Uiso 1 1 calc GR . . . .
C49 C 0.80699(19) 0.3459(2) 0.32189(12) 0.0442(8) Uani 1 1 d . . . . .
H49A H 0.7615 0.3840 0.3210 0.053 Uiso 1 1 calc R . . . .
H49B H 0.8018 0.3138 0.3479 0.053 Uiso 1 1 calc R . . . .
C50 C 0.8855(2) 0.3928(3) 0.32348(16) 0.0700(12) Uani 1 1 d . . . . .
H50A H 0.8898 0.4268 0.2984 0.105 Uiso 1 1 calc GR . . . .
H50B H 0.9307 0.3555 0.3243 0.105 Uiso 1 1 calc GR . . . .
H50C H 0.8863 0.4264 0.3488 0.105 Uiso 1 1 calc GR . . . .
C46A C 0.9449(16) -0.0347(17) 0.2275(8) 0.077(4) Uani 0.417(12) 1 d . . P A 2
H46D H 0.9954 -0.0068 0.2334 0.116 Uiso 0.417(12) 1 calc GR . P A 2
H46E H 0.9449 -0.0537 0.1984 0.116 Uiso 0.417(12) 1 calc GR . P A 2
H46F H 0.9395 -0.0804 0.2467 0.116 Uiso 0.417(12) 1 calc GR . P A 2
O19 O 0.71910(14) 0.57932(15) 0.39042(8) 0.0492(6) Uani 1 1 d . . . . .
O20 O 0.56302(17) 0.66709(19) 0.39411(11) 0.0591(8) Uani 1 1 d . . . . .
H20 H 0.522(3) 0.679(3) 0.3967(14) 0.053(14) Uiso 1 1 d . . . . .
O21 O 0.62689(16) 0.91271(16) 0.39136(8) 0.0534(7) Uani 1 1 d . . . . .
O22 O 0.75312(13) 0.87586(13) 0.47993(7) 0.0359(5) Uani 1 1 d . . . . .
O23 O 0.95088(12) 0.80309(13) 0.49466(7) 0.0352(5) Uani 1 1 d . . . . .
H23 H 0.9385 0.7985 0.5201 0.053 Uiso 1 1 calc GR . . . .
O24 O 0.90186(14) 0.61754(14) 0.52032(7) 0.0403(5) Uani 1 1 d . . . . .
H24 H 0.8995 0.6467 0.5417 0.060 Uiso 1 1 calc GR . . . .
O25 O 1.04589(14) 0.54745(16) 0.47416(8) 0.0510(6) Uani 1 1 d . . . . .
O26 O 1.05261(15) 0.56689(19) 0.39015(8) 0.0567(7) Uani 1 1 d . . . . .
H26A H 1.0940 0.5631 0.4049 0.085 Uiso 1 1 calc GR . . . .
O27 O 1.08641(13) 0.72881(17) 0.43900(8) 0.0484(6) Uani 1 1 d . . . . .
H27 H 1.1269 0.7015 0.4330 0.073 Uiso 1 1 calc GR . . . .
N3 N 0.69615(14) 0.65836(16) 0.46332(8) 0.0304(5) Uani 1 1 d . . . . .
H3A H 0.6732 0.6195 0.4426 0.036 Uiso 1 1 calc R . . . .
C51 C 0.74381(19) 0.6531(2) 0.36930(10) 0.0438(9) Uani 1 1 d . . . . .
H51 H 0.7837 0.6389 0.3470 0.053 Uiso 1 1 calc R . . . .
C52 C 0.6749(2) 0.6995(3) 0.34858(11) 0.0502(10) Uani 1 1 d . . . . .
H52A H 0.6466 0.6635 0.3288 0.060 Uiso 1 1 calc R . . . .
H52B H 0.6977 0.7442 0.3320 0.060 Uiso 1 1 calc R . . . .
C53 C 0.61324(19) 0.7338(2) 0.38030(11) 0.0437(8) Uani 1 1 d . . . . .
H53 H 0.5784 0.7730 0.3650 0.052 Uiso 1 1 calc R . . . .
C54 C 0.65413(16) 0.77902(19) 0.41912(9) 0.0308(6) Uani 1 1 d . . . . .
C55 C 0.74716(17) 0.79196(19) 0.41112(9) 0.0298(6) Uani 1 1 d . . . . .
H55 H 0.7564 0.8281 0.3865 0.036 Uiso 1 1 calc R . . . .
C56 C 0.79525(17) 0.82213(19) 0.45125(9) 0.0291(6) Uani 1 1 d . . . . .
H56 H 0.8445 0.8504 0.4411 0.035 Uiso 1 1 calc R . . . .
C57 C 0.82293(16) 0.74353(18) 0.47461(9) 0.0258(6) Uani 1 1 d . . . . .
H57 H 0.8054 0.7436 0.5047 0.031 Uiso 1 1 calc R . . . .
C58 C 0.91686(16) 0.73635(18) 0.47084(9) 0.0271(6) Uani 1 1 d . . . . .
C59 C 0.95280(18) 0.6553(2) 0.48874(9) 0.0314(7) Uani 1 1 d . . . . .
H59 H 1.0036 0.6701 0.5035 0.038 Uiso 1 1 calc R . . . .
C60 C 0.97578(19) 0.5881(2) 0.45664(10) 0.0371(7) Uani 1 1 d . . . . .
H60 H 0.9305 0.5489 0.4549 0.044 Uiso 1 1 calc R . . . .
C61 C 0.99543(18) 0.6192(2) 0.41088(10) 0.0383(8) Uani 1 1 d . . . . .
C62 C 0.91735(19) 0.6235(2) 0.38349(10) 0.0393(8) Uani 1 1 d . . . . .
H62A H 0.8789 0.5815 0.3922 0.047 Uiso 1 1 calc R . . . .
H62B H 0.9303 0.6160 0.3533 0.047 Uiso 1 1 calc R . . . .
C63 C 0.88031(17) 0.7101(2) 0.39126(9) 0.0338(7) Uani 1 1 d . . . . .
H63 H 0.8844 0.7402 0.3641 0.041 Uiso 1 1 calc R . . . .
C64 C 0.78785(17) 0.7068(2) 0.40376(9) 0.0295(6) Uani 1 1 d . . . . .
C65 C 0.78362(16) 0.67415(18) 0.44980(9) 0.0258(6) Uani 1 1 d . . . . .
H65 H 0.8164 0.6243 0.4526 0.031 Uiso 1 1 calc R . . . .
C66 C 0.64391(17) 0.7332(2) 0.46151(9) 0.0320(7) Uani 1 1 d . . . . .
H66A H 0.6584 0.7691 0.4851 0.038 Uiso 1 1 calc R . . . .
H66B H 0.5869 0.7178 0.4650 0.038 Uiso 1 1 calc R . . . .
C67 C 0.94179(16) 0.7502(2) 0.42359(9) 0.0316(7) Uani 1 1 d . . . . .
H67 H 0.9463 0.8088 0.4178 0.038 Uiso 1 1 calc R . . . .
C68 C 1.02108(18) 0.7075(2) 0.41123(10) 0.0387(8) Uani 1 1 d . . . . .
H68 H 1.0357 0.7235 0.3819 0.046 Uiso 1 1 calc R . . . .
C69 C 0.6830(3) 0.5187(3) 0.36299(18) 0.0920(18) Uani 1 1 d . . . . .
H69A H 0.7132 0.5157 0.3366 0.138 Uiso 1 1 calc GR . . . .
H69B H 0.6272 0.5333 0.3570 0.138 Uiso 1 1 calc GR . . . .
H69C H 0.6844 0.4665 0.3771 0.138 Uiso 1 1 calc GR . . . .
C70 C 0.60657(18) 0.8590(2) 0.42506(10) 0.0373(7) Uani 1 1 d . . . . .
H70A H 0.5482 0.8481 0.4248 0.045 Uiso 1 1 calc R . . . .
H70B H 0.6206 0.8835 0.4525 0.045 Uiso 1 1 calc R . . . .
C71 C 0.5869(10) 0.9883(12) 0.3970(5) 0.075(4) Uani 0.583(12) 1 d . . P A 1
H71A H 0.5294 0.9817 0.3916 0.112 Uiso 0.583(12) 1 calc GR . P A 1
H71B H 0.6091 1.0276 0.3773 0.112 Uiso 0.583(12) 1 calc GR . P A 1
H71C H 0.5949 1.0070 0.4259 0.112 Uiso 0.583(12) 1 calc GR . P A 1
C72 C 0.7656(3) 0.9597(2) 0.47007(14) 0.0570(10) Uani 1 1 d . . . . .
H72A H 0.7471 0.9705 0.4413 0.086 Uiso 1 1 calc GR . . . .
H72B H 0.8228 0.9724 0.4723 0.086 Uiso 1 1 calc GR . . . .
H72C H 0.7353 0.9929 0.4899 0.086 Uiso 1 1 calc GR . . . .
C73 C 1.0348(4) 0.4640(3) 0.4824(2) 0.0985(19) Uani 1 1 d . . . . .
H73A H 1.0238 0.4360 0.4559 0.148 Uiso 1 1 calc GR . . . .
H73B H 0.9896 0.4568 0.5017 0.148 Uiso 1 1 calc GR . . . .
H73C H 1.0836 0.4421 0.4952 0.148 Uiso 1 1 calc GR . . . .
C74 C 0.6913(2) 0.6182(2) 0.50710(11) 0.0420(8) Uani 1 1 d . . . . .
H74A H 0.7383 0.5827 0.5110 0.050 Uiso 1 1 calc R . . . .
H74B H 0.6931 0.6599 0.5292 0.050 Uiso 1 1 calc R . . . .
C75 C 0.6140(2) 0.5693(3) 0.51176(17) 0.0752(14) Uani 1 1 d . . . . .
H75A H 0.6108 0.5300 0.4889 0.113 Uiso 1 1 calc GR . . . .
H75B H 0.5676 0.6051 0.5104 0.113 Uiso 1 1 calc GR . . . .
H75C H 0.6144 0.5415 0.5389 0.113 Uiso 1 1 calc GR . . . .
C71A C 0.5625(14) 0.9709(18) 0.3830(8) 0.075(4) Uani 0.417(12) 1 d . . P A 2
H71D H 0.5238 0.9477 0.3632 0.112 Uiso 0.417(12) 1 calc GR . P A 2
H71E H 0.5856 1.0195 0.3707 0.112 Uiso 0.417(12) 1 calc GR . P A 2
H71F H 0.5353 0.9842 0.4094 0.112 Uiso 0.417(12) 1 calc GR . P A 2
O28 O 0.27584(18) 0.3665(2) 0.59570(9) 0.0549(7) Uani 1 1 d . . . . .
H28A H 0.2596 0.3827 0.6202 0.082 Uiso 1 1 d G . . . .
H28B H 0.236(3) 0.355(3) 0.5841(15) 0.074(17) Uiso 1 1 d . . . . .
O29 O 0.22583(18) 0.6364(2) 0.42915(10) 0.0643(8) Uani 1 1 d . . . . .
H29A H 0.2409 0.6304 0.4551 0.096 Uiso 1 1 d G . . . .
H29B H 0.266(3) 0.661(3) 0.4209(15) 0.077(17) Uiso 1 1 d . . . . .
O30 O 0.27928(19) 0.3099(2) 0.25932(11) 0.0645(9) Uani 1 1 d . . . . .
H30A H 0.261(4) 0.334(4) 0.283(2) 0.12(2) Uiso 1 1 d . . . . .
H30B H 0.240(4) 0.290(4) 0.250(2) 0.12(3) Uiso 1 1 d . . . . .

loop_
_atom_site_aniso_label
_atom_site_aniso_U_11
_atom_site_aniso_U_22
_atom_site_aniso_U_33
_atom_site_aniso_U_23
_atom_site_aniso_U_13
_atom_site_aniso_U_12
Cl1 0.0446(4) 0.0828(7) 0.0362(4) -0.0021(4) -0.0013(4) 0.0043(5)
Cl2 0.0442(5) 0.0858(8) 0.0371(4) -0.0036(4) -0.0039(4) 0.0009(5)
Cl3 0.0507(6) 0.1574(14) 0.0599(6) -0.0354(8) -0.0007(5) -0.0005(7)
O1 0.0397(12) 0.0400(14) 0.0419(12) 0.0100(10) 0.0052(10) -0.0014(11)
O2 0.0287(11) 0.0567(17) 0.0495(14) 0.0073(12) 0.0007(11) -0.0054(11)
O3 0.0523(14) 0.0403(15) 0.0709(17) -0.0100(13) 0.0002(13) 0.0115(12)
O4 0.0400(12) 0.0416(14) 0.0375(11) 0.0103(10) -0.0015(10) 0.0104(11)
O5 0.0345(11) 0.0484(14) 0.0286(10) 0.0071(10) 0.0042(9) -0.0011(10)
O6 0.0592(15) 0.0489(16) 0.0492(13) -0.0192(12) -0.0226(13) 0.0073(13)
O7 0.0402(13) 0.0453(16) 0.0621(15) -0.0122(12) -0.0001(11) 0.0159(11)
O8 0.0356(12) 0.0580(16) 0.0425(12) 0.0032(12) -0.0105(10) 0.0158(12)
O9 0.0253(10) 0.0643(17) 0.0434(12) 0.0041(12) 0.0066(10) 0.0042(11)
N1 0.0248(12) 0.0372(15) 0.0337(13) -0.0033(11) -0.0038(10) -0.0038(11)
C1 0.0255(13) 0.046(2) 0.0273(14) 0.0011(14) 0.0006(12) -0.0008(14)
C2 0.0345(15) 0.049(2) 0.0286(14) 0.0002(14) 0.0055(13) 0.0018(15)
C3 0.0288(14) 0.0412(19) 0.0355(15) -0.0017(14) 0.0061(13) 0.0036(14)
C4 0.0260(13) 0.0351(18) 0.0319(15) -0.0016(13) -0.0013(12) 0.0023(13)
C5 0.0265(13) 0.0267(16) 0.0320(14) -0.0032(12) -0.0011(12) 0.0015(12)
C6 0.0260(14) 0.0325(17) 0.0295(14) 0.0036(12) 0.0000(12) 0.0021(13)
C7 0.0253(13) 0.0348(17) 0.0233(13) -0.0005(12) -0.0039(11) 0.0020(12)
C8 0.0253(13) 0.0344(17) 0.0230(12) 0.0018(12) 0.0003(11) 0.0023(13)
C9 0.0305(14) 0.0416(19) 0.0275(14) -0.0051(13) -0.0038(12) 0.0054(14)
C10 0.0298(15) 0.0341(18) 0.0369(16) -0.0014(14) 0.0003(13) 0.0053(13)
C11 0.0263(13) 0.0387(19) 0.0320(15) 0.0016(13) -0.0057(12) 0.0070(13)
C12 0.0280(14) 0.0409(19) 0.0232(13) 0.0048(13) -0.0047(11) 0.0016(13)
C13 0.0237(13) 0.0324(16) 0.0254(13) -0.0057(12) -0.0031(11) -0.0011(12)
C14 0.0228(12) 0.0296(16) 0.0251(13) -0.0010(12) 0.0004(11) -0.0021(12)
C15 0.0213(12) 0.0307(16) 0.0268(14) -0.0013(12) -0.0023(11) 0.0002(12)
C16 0.0238(13) 0.0413(19) 0.0355(15) 0.0017(14) -0.0013(12) 0.0017(13)
C17 0.0232(13) 0.0302(17) 0.0286(14) 0.0002(12) 0.0013(11) -0.0003(12)
C18 0.0223(13) 0.047(2) 0.0312(15) -0.0016(14) -0.0015(12) 0.0003(13)
C19 0.080(3) 0.074(3) 0.065(3) 0.031(2) 0.027(2) 0.007(3)
C20 0.0309(15) 0.047(2) 0.0472(18) -0.0003(16) 0.0029(14) 0.0108(15)
C21 0.092(4) 0.057(3) 0.135(5) -0.024(3) -0.011(3) 0.037(3)
C22 0.066(2) 0.041(2) 0.069(3) 0.0191(19) 0.006(2) 0.010(2)
C23 0.072(5) 0.043(3) 0.074(7) -0.012(6) 0.008(6) 0.014(3)
C24 0.0439(19) 0.047(2) 0.055(2) -0.0159(18) -0.0096(17) -0.0055(17)
C25 0.110(4) 0.049(3) 0.118(4) -0.016(3) -0.009(4) -0.013(3)
C23A 0.072(5) 0.043(3) 0.074(7) -0.012(6) 0.008(6) 0.014(3)
O10 0.0447(13) 0.0641(19) 0.0555(15) 0.0273(13) 0.0090(12) 0.0004(13)
O11 0.0349(14) 0.085(2) 0.0718(19) 0.0212(16) 0.0021(13) -0.0057(15)
O12 0.0536(15) 0.0548(17) 0.0628(16) -0.0247(13) -0.0043(13) 0.0160(13)
O13 0.0467(12) 0.0325(13) 0.0368(11) 0.0027(9) -0.0009(10) 0.0084(10)
O14 0.0390(12) 0.0353(13) 0.0332(12) 0.0023(10) 0.0058(10) -0.0052(10)
O15 0.0262(10) 0.0617(17) 0.0555(14) -0.0023(12) 0.0039(11) -0.0034(11)
O16 0.0425(12) 0.0370(13) 0.0359(11) -0.0086(10) -0.0065(10) 0.0013(11)
O17 0.0352(12) 0.0421(15) 0.0629(15) -0.0043(12) 0.0025(11) 0.0103(11)
O18 0.0323(12) 0.076(2) 0.0465(14) 0.0124(13) -0.0075(11) 0.0134(13)
N2 0.0238(11) 0.0362(15) 0.0374(13) -0.0011(11) -0.0012(10) -0.0015(11)
C26 0.0339(16) 0.075(3) 0.0284(15) 0.0104(16) 0.0035(13) 0.0039(17)
C27 0.0362(17) 0.092(3) 0.0297(16) 0.0031(18) 0.0084(14) 0.0085(19)
C28 0.0312(16) 0.065(3) 0.0454(18) 0.0001(17) 0.0063(15) 0.0053(17)
C29 0.0244(14) 0.048(2) 0.0331(15) -0.0084(15) -0.0005(12) 0.0045(14)
C30 0.0276(14) 0.0405(19) 0.0289(14) -0.0103(13) -0.0015(12) 0.0038(13)
C31 0.0280(14) 0.0303(17) 0.0332(15) -0.0027(13) -0.0039(12) -0.0004(13)
C32 0.0252(13) 0.0281(16) 0.0230(13) -0.0039(11) -0.0029(11) -0.0003(12)
C33 0.0269(13) 0.0276(16) 0.0285(14) 0.0006(12) 0.0032(12) -0.0012(12)
C34 0.0238(12) 0.0354(18) 0.0298(14) -0.0029(13) 0.0013(12) -0.0016(12)
C35 0.0255(14) 0.0360(19) 0.0422(17) 0.0019(14) 0.0026(13) 0.0042(13)
C36 0.0269(14) 0.050(2) 0.0360(16) 0.0042(15) -0.0073(13) 0.0063(14)
C37 0.0301(15) 0.062(2) 0.0284(15) 0.0075(15) -0.0006(13) 0.0051(16)
C38 0.0275(14) 0.051(2) 0.0248(13) -0.0053(14) -0.0030(12) 0.0009(14)
C39 0.0248(13) 0.045(2) 0.0272(14) -0.0026(13) -0.0004(12) 0.0028(14)
C40 0.0206(13) 0.0319(17) 0.0319(14) 0.0023(13) -0.0009(11) 0.0021(12)
C41 0.0268(14) 0.0372(18) 0.0377(16) -0.0038(14) -0.0036(13) 0.0044(13)
C42 0.0280(14) 0.0325(17) 0.0343(15) -0.0079(13) -0.0025(13) -0.0036(13)
C43 0.0260(14) 0.059(2) 0.0364(16) -0.0079(16) -0.0028(13) -0.0016(15)
C44 0.107(4) 0.108(5) 0.090(4) 0.058(3) 0.029(3) -0.007(4)
C45 0.0308(16) 0.053(2) 0.0435(17) -0.0116(16) -0.0044(14) 0.0096(15)
C46 0.067(8) 0.067(9) 0.098(11) -0.030(8) 0.013(6) 0.025(6)
C47 0.064(2) 0.033(2) 0.075(3) 0.0040(18) 0.008(2) 0.0128(19)
C48 0.085(3) 0.054(3) 0.141(5) 0.004(3) 0.051(3) 0.015(3)
C49 0.0367(16) 0.034(2) 0.062(2) -0.0120(16) -0.0056(16) 0.0002(15)
C50 0.047(2) 0.057(3) 0.106(3) -0.017(3) -0.012(2) -0.010(2)
C46A 0.067(8) 0.067(9) 0.098(11) -0.030(8) 0.013(6) 0.025(6)
O19 0.0434(13) 0.0430(15) 0.0612(15) -0.0210(12) -0.0104(12) -0.0020(12)
O20 0.0326(14) 0.0571(19) 0.088(2) -0.0179(16) -0.0034(14) -0.0045(13)
O21 0.0561(15) 0.0490(15) 0.0552(14) 0.0227(12) 0.0136(12) 0.0191(13)
O22 0.0398(11) 0.0269(12) 0.0412(11) -0.0027(10) 0.0059(10) 0.0021(10)
O23 0.0308(10) 0.0365(13) 0.0382(11) -0.0048(10) -0.0018(10) -0.0075(10)
O24 0.0437(12) 0.0425(14) 0.0346(11) 0.0092(10) 0.0056(10) 0.0029(11)
O25 0.0401(13) 0.0504(16) 0.0624(15) 0.0008(13) -0.0074(12) 0.0162(12)
O26 0.0371(13) 0.081(2) 0.0522(15) -0.0174(14) 0.0030(11) 0.0209(14)
O27 0.0245(10) 0.0696(18) 0.0511(13) -0.0064(13) 0.0008(10) -0.0014(12)
N3 0.0230(11) 0.0304(14) 0.0378(13) 0.0015(11) 0.0032(10) -0.0013(10)
C51 0.0317(16) 0.062(3) 0.0380(17) -0.0165(17) -0.0068(14) 0.0097(16)
C52 0.0400(17) 0.074(3) 0.0367(17) -0.0124(17) -0.0141(15) 0.0085(18)
C53 0.0303(15) 0.055(2) 0.0462(18) -0.0050(16) -0.0069(14) 0.0067(16)
C54 0.0239(13) 0.0341(17) 0.0343(15) 0.0027(13) 0.0005(12) 0.0014(13)
C55 0.0263(13) 0.0363(18) 0.0266(13) 0.0053(12) 0.0014(12) -0.0001(13)
C56 0.0261(13) 0.0311(16) 0.0300(14) 0.0009(12) 0.0045(12) 0.0010(12)
C57 0.0223(12) 0.0289(16) 0.0263(13) 0.0005(12) 0.0009(11) -0.0002(12)
C58 0.0228(12) 0.0298(16) 0.0288(13) -0.0016(12) -0.0004(11) -0.0018(12)
C59 0.0271(14) 0.0389(19) 0.0282(14) 0.0023(13) -0.0008(12) 0.0009(13)
C60 0.0281(15) 0.0401(19) 0.0430(17) -0.0009(15) -0.0043(14) 0.0063(14)
C61 0.0287(15) 0.050(2) 0.0360(16) -0.0071(15) 0.0033(13) 0.0101(15)
C62 0.0323(15) 0.053(2) 0.0328(15) -0.0144(15) 0.0015(13) 0.0073(15)
C63 0.0276(14) 0.049(2) 0.0246(13) 0.0010(13) 0.0019(12) 0.0014(14)
C64 0.0243(13) 0.0398(18) 0.0243(13) -0.0018(12) 0.0010(11) 0.0022(13)
C65 0.0199(12) 0.0271(16) 0.0303(14) -0.0021(12) 0.0019(11) 0.0006(12)
C66 0.0232(13) 0.0359(18) 0.0369(16) 0.0051(13) 0.0056(12) 0.0022(13)
C67 0.0232(13) 0.0393(18) 0.0322(14) 0.0031(13) 0.0046(12) -0.0029(13)
C68 0.0243(14) 0.060(2) 0.0319(15) 0.0007(15) 0.0042(13) 0.0001(15)
C69 0.088(3) 0.083(4) 0.106(4) -0.056(3) -0.031(3) 0.003(3)
C70 0.0285(14) 0.0427(19) 0.0406(16) 0.0080(14) 0.0039(14) 0.0083(14)
C71 0.072(10) 0.061(9) 0.091(11) 0.033(7) 0.000(6) 0.027(7)
C72 0.067(2) 0.029(2) 0.075(3) -0.0019(18) 0.004(2) 0.0062(18)
C73 0.110(4) 0.048(3) 0.137(5) -0.004(3) -0.050(4) 0.028(3)
C74 0.0395(17) 0.040(2) 0.0464(18) 0.0174(15) 0.0115(15) 0.0046(15)
C75 0.046(2) 0.065(3) 0.114(4) 0.044(3) 0.023(2) 0.000(2)
C71A 0.072(10) 0.061(9) 0.091(11) 0.033(7) 0.000(6) 0.027(7)
O28 0.0444(15) 0.076(2) 0.0446(15) -0.0055(14) 0.0008(13) 0.0100(15)
O29 0.0428(15) 0.096(3) 0.0541(17) 0.0009(17) -0.0077(14) 0.0093(17)
O30 0.0445(16) 0.091(3) 0.0578(18) -0.0053(17) 0.0048(15) 0.0104(16)

loop_
_atom_type_symbol
_atom_type_description
_atom_type_scat_dispersion_real
_atom_type_scat_dispersion_imag
_atom_type_scat_source
C C 0.0033 0.0016 'International Tables Vol C Tables 4.2.6.8 and 6.1.1.4'
H H 0.0000 0.0000 'International Tables Vol C Tables 4.2.6.8 and 6.1.1.4'
Cl Cl 0.1484 0.1585 'International Tables Vol C Tables 4.2.6.8 and 6.1.1.4'
N N 0.0061 0.0033 'International Tables Vol C Tables 4.2.6.8 and 6.1.1.4'
O O 0.0106 0.0060 'International Tables Vol C Tables 4.2.6.8 and 6.1.1.4'

loop_
_geom_angle_atom_site_label_1
_geom_angle_atom_site_label_2
_geom_angle_atom_site_label_3
_geom_angle
_geom_angle_site_symmetry_1
_geom_angle_site_symmetry_3
_geom_angle_publ_flag
C19 O1 C1 114.4(3) . . ?
C20 O3 C21 112.1(3) . . ?
C6 O4 C22 112.0(3) . . ?
C23 O7 C10 115.8(5) . . ?
C23A O7 C10 116.6(8) . . ?
C16 N1 C15 112.0(2) . . ?
C16 N1 C24 112.6(2) . . ?
C24 N1 C15 113.4(2) . . ?
O1 C1 C2 113.0(2) . . ?
O1 C1 C14 107.9(2) . . ?
C2 C1 C14 111.0(3) . . ?
C3 C2 C1 113.7(3) . . ?
O2 C3 C2 106.8(3) . . ?
O2 C3 C4 112.9(2) . . ?
C2 C3 C4 112.1(2) . . ?
C5 C4 C3 111.3(2) . . ?
C16 C4 C3 111.4(3) . . ?
C16 C4 C5 108.3(2) . . ?
C16 C4 C20 106.4(2) . . ?
C20 C4 C3 106.0(2) . . ?
C20 C4 C5 113.4(3) . . ?
C6 C5 C4 113.8(2) . . ?
C6 C5 C14 100.7(2) . . ?
C14 C5 C4 108.5(2) . . ?
O4 C6 C5 117.2(2) . . ?
O4 C6 C7 111.7(2) . . ?
C7 C6 C5 104.7(2) . . ?
C6 C7 C8 107.6(2) . . ?
C15 C7 C6 105.4(2) . . ?
C15 C7 C8 109.6(2) . . ?
O5 C8 C7 106.9(2) . . ?
O5 C8 C9 108.6(2) . . ?
O5 C8 C17 105.5(2) . . ?
C7 C8 C9 114.3(2) . . ?
C17 C8 C7 108.7(2) . . ?
C17 C8 C9 112.3(2) . . ?
O6 C9 C8 112.1(2) . . ?
O6 C9 C10 107.4(3) . . ?
C10 C9 C8 117.1(2) . . ?
O7 C10 C9 107.2(2) . . ?
O7 C10 C11 108.0(2) . . ?
C9 C10 C11 115.8(3) . . ?
O8 C11 C10 110.7(3) . . ?
O8 C11 C12 108.7(2) . . ?
O8 C11 C18 113.5(2) . . ?
C12 C11 C10 113.0(2) . . ?
C18 C11 C10 110.0(2) . . ?
C18 C11 C12 100.6(2) . . ?
C11 C12 C13 106.1(2) . . ?
C12 C13 C14 110.8(2) . . ?
C17 C13 C12 103.7(2) . . ?
C17 C13 C14 119.1(2) . . ?
C1 C14 C5 113.1(2) . . ?
C1 C14 C13 106.1(2) . . ?
C5 C14 C13 116.0(2) . . ?
C15 C14 C1 117.2(2) . . ?
C15 C14 C5 99.1(2) . . ?
C15 C14 C13 105.4(2) . . ?
N1 C15 C7 113.7(2) . . ?
N1 C15 C14 110.2(2) . . ?
C7 C15 C14 100.7(2) . . ?
N1 C16 C4 109.3(2) . . ?
C8 C17 C13 112.9(2) . . ?
C18 C17 C8 113.7(2) . . ?
C18 C17 C13 100.7(2) . . ?
O9 C18 C11 116.1(3) . . ?
O9 C18 C17 113.7(2) . . ?
C17 C18 C11 101.1(2) . . ?
O3 C20 C4 107.8(3) . . ?
C25 C24 N1 110.3(3) . . ?
C44 O10 C26 114.2(4) . . ?
C45 O12 C46 110.7(9) . . ?
C46A O12 C45 113.0(13) . . ?
C31 O13 C47 112.7(3) . . ?
C48 O17 C35 116.1(3) . . ?
C41 N2 C40 112.5(2) . . ?
C41 N2 C49 112.4(2) . . ?
C49 N2 C40 111.2(2) . . ?
O10 C26 C27 113.5(3) . . ?
O10 C26 C39 107.1(3) . . ?
C27 C26 C39 111.2(3) . . ?
C28 C27 C26 113.5(3) . . ?
O11 C28 C27 108.4(3) . . ?
O11 C28 C29 112.0(3) . . ?
C27 C28 C29 112.6(3) . . ?
C30 C29 C28 110.5(2) . . ?
C41 C29 C28 112.6(3) . . ?
C41 C29 C30 108.6(2) . . ?
C41 C29 C45 105.2(2) . . ?
C45 C29 C28 106.0(3) . . ?
C45 C29 C30 113.8(3) . . ?
C31 C30 C29 114.1(2) . . ?
C31 C30 C39 100.7(2) . . ?
C39 C30 C29 108.4(3) . . ?
O13 C31 C30 117.6(2) . . ?
O13 C31 C32 111.1(2) . . ?
C30 C31 C32 104.9(2) . . ?
C33 C32 C31 108.5(2) . . ?
C40 C32 C31 105.3(2) . . ?
C40 C32 C33 109.0(2) . . ?
O14 C33 C32 107.5(2) . . ?
O14 C33 C34 108.4(2) . . ?
O14 C33 C42 105.9(2) . . ?
C32 C33 C34 113.6(2) . . ?
C42 C33 C32 108.6(2) . . ?
C42 C33 C34 112.4(2) . . ?
O16 C34 C33 113.1(2) . . ?
O16 C34 C35 106.7(2) . . ?
C35 C34 C33 117.5(2) . . ?
O17 C35 C34 106.9(2) . . ?
O17 C35 C36 109.2(2) . . ?
C34 C35 C36 114.1(3) . . ?
O18 C36 C35 110.4(3) . . ?
O18 C36 C37 108.3(3) . . ?
O18 C36 C43 114.1(3) . . ?
C37 C36 C35 111.7(2) . . ?
C43 C36 C35 110.7(3) . . ?
C43 C36 C37 101.3(3) . . ?
C36 C37 C38 106.0(3) . . ?
C37 C38 C39 111.8(3) . . ?
C42 C38 C37 103.3(2) . . ?
C42 C38 C39 118.5(2) . . ?
C26 C39 C30 112.9(2) . . ?
C26 C39 C38 106.2(2) . . ?
C30 C39 C38 116.1(3) . . ?
C40 C39 C26 116.8(3) . . ?
C40 C39 C30 99.5(2) . . ?
C40 C39 C38 105.4(2) . . ?
N2 C40 C32 113.5(2) . . ?
N2 C40 C39 110.9(2) . . ?
C32 C40 C39 100.8(2) . . ?
N2 C41 C29 112.0(2) . . ?
C33 C42 C38 113.2(2) . . ?
C43 C42 C33 112.2(2) . . ?
C43 C42 C38 101.8(2) . . ?
O15 C43 C36 116.9(3) . . ?
O15 C43 C42 113.1(3) . . ?
C36 C43 C42 101.5(2) . . ?
O12 C45 C29 108.2(2) . . ?
C50 C49 N2 112.7(3) . . ?
C51 O19 C69 115.2(3) . . ?
C70 O21 C71 110.3(8) . . ?
C70 O21 C71A 112.1(12) . . ?
C72 O22 C56 113.0(3) . . ?
C73 O25 C60 114.8(3) . . ?
C65 N3 C74 112.0(2) . . ?
C66 N3 C65 112.9(2) . . ?
C66 N3 C74 111.1(2) . . ?
O19 C51 C52 114.3(3) . . ?
O19 C51 C64 106.8(3) . . ?
C52 C51 C64 110.7(3) . . ?
C51 C52 C53 113.9(3) . . ?
O20 C53 C52 107.0(3) . . ?
O20 C53 C54 111.9(3) . . ?
C52 C53 C54 113.2(3) . . ?
C55 C54 C53 111.0(2) . . ?
C66 C54 C53 112.8(3) . . ?
C66 C54 C55 108.2(2) . . ?
C66 C54 C70 105.1(2) . . ?
C70 C54 C53 106.3(2) . . ?
C70 C54 C55 113.4(3) . . ?
C54 C55 C56 114.1(2) . . ?
C54 C55 C64 108.5(2) . . ?
C56 C55 C64 100.8(2) . . ?
O22 C56 C55 117.0(2) . . ?
O22 C56 C57 111.1(2) . . ?
C57 C56 C55 105.1(2) . . ?
C58 C57 C56 108.6(2) . . ?
C65 C57 C56 105.1(2) . . ?
C65 C57 C58 109.0(2) . . ?
O23 C58 C57 106.7(2) . . ?
O23 C58 C59 108.6(2) . . ?
O23 C58 C67 106.2(2) . . ?
C57 C58 C59 114.4(2) . . ?
C67 C58 C57 108.9(2) . . ?
C67 C58 C59 111.6(2) . . ?
O24 C59 C58 113.3(2) . . ?
O24 C59 C60 106.3(3) . . ?
C60 C59 C58 118.2(2) . . ?
O25 C60 C59 106.3(2) . . ?
O25 C60 C61 109.8(2) . . ?
C59 C60 C61 114.5(3) . . ?
O26 C61 C60 110.8(3) . . ?
O26 C61 C62 108.7(2) . . ?
O26 C61 C68 113.5(3) . . ?
C62 C61 C60 110.7(3) . . ?
C68 C61 C60 111.6(3) . . ?
C68 C61 C62 101.0(3) . . ?
C61 C62 C63 106.1(3) . . ?
C62 C63 C64 112.5(3) . . ?
C62 C63 C67 103.4(2) . . ?
C64 C63 C67 118.4(2) . . ?
C51 C64 C55 114.1(2) . . ?
C63 C64 C51 107.1(2) . . ?
C63 C64 C55 114.7(3) . . ?
C65 C64 C51 115.2(3) . . ?
C65 C64 C55 98.9(2) . . ?
C65 C64 C63 106.8(2) . . ?
N3 C65 C57 112.7(2) . . ?
N3 C65 C64 111.3(2) . . ?
C57 C65 C64 101.3(2) . . ?
N3 C66 C54 111.9(2) . . ?
C58 C67 C63 112.4(2) . . ?
C68 C67 C58 113.4(2) . . ?
C68 C67 C63 101.0(2) . . ?
O27 C68 C61 116.8(3) . . ?
O27 C68 C67 111.9(3) . . ?
C61 C68 C67 101.9(2) . . ?
O21 C70 C54 108.9(2) . . ?
C75 C74 N3 111.2(3) . . ?

loop_
_geom_bond_atom_site_label_1
_geom_bond_atom_site_label_2
_geom_bond_distance
_geom_bond_site_symmetry_2
_geom_bond_publ_flag
O1 C1 1.432(4) . ?
O1 C19 1.415(4) . ?
O2 C3 1.436(4) . ?
O3 C20 1.398(4) . ?
O3 C21 1.420(5) . ?
O4 C6 1.424(3) . ?
O4 C22 1.429(5) . ?
O5 C8 1.438(3) . ?
O6 C9 1.423(4) . ?
O7 C10 1.439(4) . ?
O7 C23 1.433(11) . ?
O7 C23A 1.331(17) . ?
O8 C11 1.421(3) . ?
O9 C18 1.408(4) . ?
N1 C15 1.520(3) . ?
N1 C16 1.494(4) . ?
N1 C24 1.501(4) . ?
C1 C2 1.516(4) . ?
C1 C14 1.556(4) . ?
C2 C3 1.511(4) . ?
C3 C4 1.572(4) . ?
C4 C5 1.565(4) . ?
C4 C16 1.526(4) . ?
C4 C20 1.539(4) . ?
C5 C6 1.552(4) . ?
C5 C14 1.560(4) . ?
C6 C7 1.549(4) . ?
C7 C8 1.551(4) . ?
C7 C15 1.528(4) . ?
C8 C9 1.553(4) . ?
C8 C17 1.542(4) . ?
C9 C10 1.521(4) . ?
C10 C11 1.549(4) . ?
C11 C12 1.532(4) . ?
C11 C18 1.528(5) . ?
C12 C13 1.565(4) . ?
C13 C14 1.566(4) . ?
C13 C17 1.554(4) . ?
C14 C15 1.531(4) . ?
C17 C18 1.527(4) . ?
C24 C25 1.491(6) . ?
O10 C26 1.433(5) . ?
O10 C44 1.429(5) . ?
O11 C28 1.426(5) . ?
O12 C45 1.407(4) . ?
O12 C46 1.463(18) . ?
O12 C46A 1.41(3) . ?
O13 C31 1.426(3) . ?
O13 C47 1.432(4) . ?
O14 C33 1.437(3) . ?
O15 C43 1.418(4) . ?
O16 C34 1.423(3) . ?
O17 C35 1.427(4) . ?
O17 C48 1.373(6) . ?
O18 C36 1.423(4) . ?
N2 C40 1.512(3) . ?
N2 C41 1.496(4) . ?
N2 C49 1.505(4) . ?
C26 C27 1.516(5) . ?
C26 C39 1.556(4) . ?
C27 C28 1.515(5) . ?
C28 C29 1.570(5) . ?
C29 C30 1.563(4) . ?
C29 C41 1.523(4) . ?
C29 C45 1.539(5) . ?
C30 C31 1.550(4) . ?
C30 C39 1.558(4) . ?
C31 C32 1.555(4) . ?
C32 C33 1.549(4) . ?
C32 C40 1.522(4) . ?
C33 C34 1.551(4) . ?
C33 C42 1.541(4) . ?
C34 C35 1.533(4) . ?
C35 C36 1.558(4) . ?
C36 C37 1.533(4) . ?
C36 C43 1.511(5) . ?
C37 C38 1.565(5) . ?
C38 C39 1.569(4) . ?
C38 C42 1.554(4) . ?
C39 C40 1.530(4) . ?
C42 C43 1.521(4) . ?
C49 C50 1.495(5) . ?
O19 C51 1.433(5) . ?
O19 C69 1.436(5) . ?
O20 C53 1.432(5) . ?
O21 C70 1.408(4) . ?
O21 C71 1.411(19) . ?
O21 C71A 1.44(3) . ?
O22 C56 1.430(3) . ?
O22 C72 1.422(4) . ?
O23 C58 1.433(3) . ?
O24 C59 1.428(3) . ?
O25 C60 1.432(4) . ?
O25 C73 1.402(6) . ?
O26 C61 1.422(4) . ?
O27 C68 1.417(4) . ?
N3 C65 1.511(3) . ?
N3 C66 1.495(4) . ?
N3 C74 1.514(4) . ?
C51 C52 1.504(5) . ?
C51 C64 1.562(4) . ?
C52 C53 1.517(5) . ?
C53 C54 1.566(4) . ?
C54 C55 1.554(4) . ?
C54 C66 1.527(4) . ?
C54 C70 1.534(4) . ?
C55 C56 1.556(4) . ?
C55 C64 1.562(4) . ?
C56 C57 1.546(4) . ?
C57 C58 1.543(4) . ?
C57 C65 1.516(4) . ?
C58 C59 1.555(4) . ?
C58 C67 1.543(4) . ?
C59 C60 1.533(4) . ?
C60 C61 1.546(5) . ?
C61 C62 1.535(4) . ?
C61 C68 1.505(5) . ?
C62 C63 1.560(5) . ?
C63 C64 1.560(4) . ?
C63 C67 1.566(4) . ?
C64 C65 1.531(4) . ?
C67 C68 1.521(4) . ?
C74 C75 1.502(5) . ?

loop_
_geom_hbond_atom_site_label_D
_geom_hbond_atom_site_label_H
_geom_hbond_atom_site_label_A
_geom_hbond_site_symmetry_A
_geom_hbond_distance_DH
_geom_hbond_distance_HA
_geom_hbond_distance_DA
_geom_hbond_angle_DHA
_geom_hbond_publ_flag
N1 H1 O1 . 0.98 2 2.743(3) 131 yes
N1 H1 O2 . 0.98 2.17 2.860(3) 126 yes
N2 H2C O10 . 0.98 1.93 2.671(4) 130 yes
N2 H2C O11 . 0.98 2.46 3.057(4) 119 yes
N3 H3A O19 . 0.98 1.91 2.639(4) 129 yes
N3 H3A O20 . 0.98 2.47 3.064(4) 118 yes
O2 H2 Cl1 3_556 0.76(5) 2.41(5) 3.170(3) 172(5) yes
O5 H5 Cl3 1_555 0.82 2.37 3.183(2) 177 yes
O6 H6 Cl3 1_555 0.82 2.66 3.428(3) 156 yes
O8 H8 O7 . 0.82 2.28 2.601(3) 104 yes
O8 H8 O28 1_555 0.82 2.56 3.283(4) 147 yes
O9 H9 O28 1_555 0.82 1.99 2.808(4) 173 yes
O11 H11 Cl3 3_556 0.77(5) 2.46(5) 3.211(3) 168(4) yes
O14 H14 Cl1 1_555 0.79(3) 2.42(3) 3.205(2) 171(3) yes
O15 H15A O30 1_555 0.82 1.97 2.781(4) 169 yes
O16 H16 Cl1 1_555 0.82 2.37 3.168(2) 165 yes
O18 H18A O17 . 0.88(5) 2.22(5) 2.621(4) 108(4) yes
O18 H18A O30 1_555 0.88(5) 2.35(5) 3.110(4) 145(4) yes
O20 H20 Cl2 1_555 0.70(5) 2.46(5) 3.154(3) 170(5) yes
O23 H23 Cl2 3_566 0.82 2.44 3.248(2) 167 yes
O24 H24 Cl2 3_566 0.82 2.37 3.167(2) 166 yes
O26 H26A O25 . 0.82 2.31 2.636(4) 105 yes
O26 H26A O29 1_655 0.82 2.58 3.282(4) 145 yes
O27 H27 O29 1_655 0.82 1.94 2.751(4) 170 yes
O28 H28A O13 3_456 0.85 1.98 2.814(4) 166 yes
O28 H28B Cl1 3_456 0.77(5) 2.60(5) 3.312(3) 156(5) yes
O29 H29A O22 3_466 0.85 2.03 2.871(4) 168 yes
O29 H29B Cl2 1_555 0.81(5) 2.43(5) 3.234(3) 170(4) yes
O30 H30A O4 3_456 0.89(6) 2.03(6) 2.871(4) 159(6) yes
O30 H30B Cl3 3_456 0.78(6) 2.51(7) 3.260(3) 165(6) yes
C3 H3 O3 . 0.98 2.48 2.877(4) 104 yes
C3 H3 O8 3_556 0.98 2.49 3.322(4) 143 yes
C6 H6A O5 . 0.98 2.48 2.859(3) 103 yes
C12 H12A O1 . 0.97 2.49 3.196(4) 129 yes
C16 H16A O4 . 0.97 2.35 3.016(4) 126 yes
C20 H20B O4 . 0.97 2.35 3.002(4) 124 yes
C28 H28 O12 . 0.98 2.49 2.913(6) 106 yes
C31 H31 O14 . 0.98 2.53 2.900(4) 102 yes
C34 H34 O15 . 0.98 2.56 2.909(4) 101 yes
C37 H37A O10 . 0.97 2.56 3.272(4) 130 yes
C41 H41A O13 . 0.97 2.41 3.049(4) 123 yes
C41 H41A O9 3_556 0.97 2.58 3.209(4) 123 yes
C45 H45B O13 . 0.97 2.34 2.969(4) 122 yes
C47 H47A O12 . 0.96 2.55 3.356(5) 142 yes
C50 H50B O5 3_556 0.96 2.54 3.489(4) 169 yes
C53 H53 O21 . 0.98 2.56 2.958(4) 104 yes
C56 H56 O23 . 0.98 2.53 2.895(3) 102 yes
C65 H65 O24 . 0.98 2.53 3.067(4) 114 yes
C66 H66A O22 . 0.97 2.34 2.994(4) 124 yes
C66 H66B O23 3_466 0.97 2.57 3.486(3) 156 yes
C70 H70B O22 . 0.97 2.33 2.953(4) 121 yes
C71 H71B O14 1_565 0.96 2.59 3.348(18) 136 yes
C75 H75B O23 3_466 0.96 2.43 3.392(4) 179 yes

loop_
_geom_torsion_atom_site_label_1
_geom_torsion_atom_site_label_2
_geom_torsion_atom_site_label_3
_geom_torsion_atom_site_label_4
_geom_torsion
_geom_torsion_site_symmetry_1
_geom_torsion_site_symmetry_2
_geom_torsion_site_symmetry_3
_geom_torsion_site_symmetry_4
_geom_torsion_publ_flag
O1 C1 C2 C3 67.5(3) . . . . ?
O1 C1 C14 C5 -125.4(2) . . . . ?
O1 C1 C14 C13 106.4(2) . . . . ?
O1 C1 C14 C15 -11.0(3) . . . . ?
O2 C3 C4 C5 125.2(3) . . . . ?
O2 C3 C4 C16 4.2(3) . . . . ?
O2 C3 C4 C20 -111.1(3) . . . . ?
O4 C6 C7 C8 -118.8(2) . . . . ?
O4 C6 C7 C15 124.2(2) . . . . ?
O5 C8 C9 O6 94.1(3) . . . . ?
O5 C8 C9 C10 -141.1(3) . . . . ?
O5 C8 C17 C13 -151.3(2) . . . . ?
O5 C8 C17 C18 94.8(3) . . . . ?
O6 C9 C10 O7 -88.6(3) . . . . ?
O6 C9 C10 C11 150.8(2) . . . . ?
O7 C10 C11 O8 31.5(3) . . . . ?
O7 C10 C11 C12 153.8(3) . . . . ?
O7 C10 C11 C18 -94.7(3) . . . . ?
O8 C11 C12 C13 -148.6(2) . . . . ?
O8 C11 C18 O9 -71.0(3) . . . . ?
O8 C11 C18 C17 165.6(2) . . . . ?
C1 C2 C3 O2 -72.1(3) . . . . ?
C1 C2 C3 C4 52.0(4) . . . . ?
C1 C14 C15 N1 -53.6(3) . . . . ?
C1 C14 C15 C7 -174.0(2) . . . . ?
C2 C1 C14 C5 -1.1(3) . . . . ?
C2 C1 C14 C13 -129.3(3) . . . . ?
C2 C1 C14 C15 113.3(3) . . . . ?
C2 C3 C4 C5 4.6(4) . . . . ?
C2 C3 C4 C16 -116.4(3) . . . . ?
C2 C3 C4 C20 128.3(3) . . . . ?
C3 C4 C5 C6 -167.3(3) . . . . ?
C3 C4 C5 C14 -56.0(3) . . . . ?
C3 C4 C16 N1 67.9(3) . . . . ?
C3 C4 C20 O3 -67.5(3) . . . . ?
C4 C5 C6 O4 -36.6(4) . . . . ?
C4 C5 C6 C7 87.7(3) . . . . ?
C4 C5 C14 C1 54.6(3) . . . . ?
C4 C5 C14 C13 177.6(2) . . . . ?
C4 C5 C14 C15 -70.2(3) . . . . ?
C5 C4 C16 N1 -54.8(3) . . . . ?
C5 C4 C20 O3 54.8(3) . . . . ?
C5 C6 C7 C8 113.4(2) . . . . ?
C5 C6 C7 C15 -3.6(3) . . . . ?
C5 C14 C15 N1 68.3(3) . . . . ?
C5 C14 C15 C7 -52.1(2) . . . . ?
C6 C5 C14 C1 174.4(2) . . . . ?
C6 C5 C14 C13 -62.6(3) . . . . ?
C6 C5 C14 C15 49.6(2) . . . . ?
C6 C7 C8 O5 63.0(3) . . . . ?
C6 C7 C8 C9 -176.8(2) . . . . ?
C6 C7 C8 C17 -50.4(3) . . . . ?
C6 C7 C15 N1 -83.1(3) . . . . ?
C6 C7 C15 C14 34.7(3) . . . . ?
C7 C8 C9 O6 -25.2(3) . . . . ?
C7 C8 C9 C10 99.6(3) . . . . ?
C7 C8 C17 C13 -36.9(3) . . . . ?
C7 C8 C17 C18 -150.8(3) . . . . ?
C8 C7 C15 N1 161.3(2) . . . . ?
C8 C7 C15 C14 -80.9(3) . . . . ?
C8 C9 C10 O7 144.3(3) . . . . ?
C8 C9 C10 C11 23.7(4) . . . . ?
C8 C17 C18 O9 -54.9(4) . . . . ?
C8 C17 C18 C11 70.2(3) . . . . ?
C9 C8 C17 C13 90.6(3) . . . . ?
C9 C8 C17 C18 -23.3(3) . . . . ?
C9 C10 C11 O8 151.7(3) . . . . ?
C9 C10 C11 C12 -86.1(3) . . . . ?
C9 C10 C11 C18 25.5(3) . . . . ?
C10 C11 C12 C13 88.0(3) . . . . ?
C10 C11 C18 O9 53.7(3) . . . . ?
C10 C11 C18 C17 -69.8(3) . . . . ?
C11 C12 C13 C14 -130.3(2) . . . . ?
C11 C12 C13 C17 -1.4(3) . . . . ?
C12 C11 C18 O9 173.1(2) . . . . ?
C12 C11 C18 C17 49.7(3) . . . . ?
C12 C13 C14 C1 -54.9(3) . . . . ?
C12 C13 C14 C5 178.6(2) . . . . ?
C12 C13 C14 C15 70.1(3) . . . . ?
C12 C13 C17 C8 -90.1(3) . . . . ?
C12 C13 C17 C18 31.5(3) . . . . ?
C13 C14 C15 N1 -171.4(2) . . . . ?
C13 C14 C15 C7 68.2(3) . . . . ?
C13 C17 C18 O9 -175.8(3) . . . . ?
C13 C17 C18 C11 -50.7(3) . . . . ?
C14 C1 C2 C3 -53.9(4) . . . . ?
C14 C5 C6 O4 -152.5(2) . . . . ?
C14 C5 C6 C7 -28.2(3) . . . . ?
C14 C13 C17 C8 33.5(4) . . . . ?
C14 C13 C17 C18 155.1(3) . . . . ?
C15 N1 C16 C4 54.0(3) . . . . ?
C15 N1 C24 C25 -88.8(4) . . . . ?
C15 C7 C8 O5 177.2(2) . . . . ?
C15 C7 C8 C9 -62.6(3) . . . . ?
C15 C7 C8 C17 63.8(3) . . . . ?
C16 N1 C15 C7 48.0(3) . . . . ?
C16 N1 C15 C14 -64.2(3) . . . . ?
C16 N1 C24 C25 142.7(3) . . . . ?
C16 C4 C5 C6 -44.5(3) . . . . ?
C16 C4 C5 C14 66.7(3) . . . . ?
C16 C4 C20 O3 173.7(2) . . . . ?
C17 C8 C9 O6 -149.6(2) . . . . ?
C17 C8 C9 C10 -24.8(3) . . . . ?
C17 C13 C14 C1 -174.9(3) . . . . ?
C17 C13 C14 C5 58.6(3) . . . . ?
C17 C13 C14 C15 -49.9(3) . . . . ?
C18 C11 C12 C13 -29.2(3) . . . . ?
C19 O1 C1 C2 66.2(4) . . . . ?
C19 O1 C1 C14 -170.7(3) . . . . ?
C20 C4 C5 C6 73.4(3) . . . . ?
C20 C4 C5 C14 -175.4(2) . . . . ?
C20 C4 C16 N1 -177.0(2) . . . . ?
C21 O3 C20 C4 165.9(3) . . . . ?
C22 O4 C6 C5 -86.8(3) . . . . ?
C22 O4 C6 C7 152.4(3) . . . . ?
C23 O7 C10 C9 93.2(6) . . . . ?
C23 O7 C10 C11 -141.4(6) . . . . ?
C24 N1 C15 C7 -80.8(3) . . . . ?
C24 N1 C15 C14 167.1(3) . . . . ?
C24 N1 C16 C4 -176.8(3) . . . . ?
C23A O7 C10 C9 126.8(9) . . . . ?
C23A O7 C10 C11 -107.7(9) . . . . ?
O10 C26 C27 C28 65.8(4) . . . . ?
O10 C26 C39 C30 -122.3(3) . . . . ?
O10 C26 C39 C38 109.4(3) . . . . ?
O10 C26 C39 C40 -7.8(4) . . . . ?
O11 C28 C29 C30 131.8(3) . . . . ?
O11 C28 C29 C41 10.2(4) . . . . ?
O11 C28 C29 C45 -104.4(3) . . . . ?
O13 C31 C32 C33 -119.5(2) . . . . ?
O13 C31 C32 C40 123.9(2) . . . . ?
O14 C33 C34 O16 93.6(3) . . . . ?
O14 C33 C34 C35 -141.4(3) . . . . ?
O14 C33 C42 C38 -152.5(2) . . . . ?
O14 C33 C42 C43 93.0(3) . . . . ?
O16 C34 C35 O17 -85.1(3) . . . . ?
O16 C34 C35 C36 154.0(2) . . . . ?
O17 C35 C36 O18 30.8(3) . . . . ?
O17 C35 C36 C37 151.4(3) . . . . ?
O17 C35 C36 C43 -96.5(3) . . . . ?
O18 C36 C37 C38 -149.7(3) . . . . ?
O18 C36 C43 O15 -71.7(4) . . . . ?
O18 C36 C43 C42 164.7(3) . . . . ?
C26 C27 C28 O11 -75.8(4) . . . . ?
C26 C27 C28 C29 48.7(5) . . . . ?
C26 C39 C40 N2 -53.2(3) . . . . ?
C26 C39 C40 C32 -173.6(2) . . . . ?
C27 C26 C39 C30 2.2(4) . . . . ?
C27 C26 C39 C38 -126.1(3) . . . . ?
C27 C26 C39 C40 116.7(3) . . . . ?
C27 C28 C29 C30 9.3(4) . . . . ?
C27 C28 C29 C41 -112.3(3) . . . . ?
C27 C28 C29 C45 133.1(3) . . . . ?
C28 C29 C30 C31 -170.5(3) . . . . ?
C28 C29 C30 C39 -59.2(3) . . . . ?
C28 C29 C41 N2 72.1(3) . . . . ?
C28 C29 C45 O12 -69.9(3) . . . . ?
C29 C30 C31 O13 -35.5(4) . . . . ?
C29 C30 C31 C32 88.4(3) . . . . ?
C29 C30 C39 C26 53.4(3) . . . . ?
C29 C30 C39 C38 176.4(2) . . . . ?
C29 C30 C39 C40 -71.1(3) . . . . ?
C30 C29 C41 N2 -50.6(3) . . . . ?
C30 C29 C45 O12 51.8(3) . . . . ?
C30 C31 C32 C33 112.5(2) . . . . ?
C30 C31 C32 C40 -4.1(3) . . . . ?
C30 C39 C40 N2 68.6(3) . . . . ?
C30 C39 C40 C32 -51.9(2) . . . . ?
C31 C30 C39 C26 173.5(2) . . . . ?
C31 C30 C39 C38 -63.5(3) . . . . ?
C31 C30 C39 C40 48.9(3) . . . . ?
C31 C32 C33 O14 64.2(3) . . . . ?
C31 C32 C33 C34 -175.9(2) . . . . ?
C31 C32 C33 C42 -49.9(3) . . . . ?
C31 C32 C40 N2 -83.9(3) . . . . ?
C31 C32 C40 C39 34.7(3) . . . . ?
C32 C33 C34 O16 -25.8(3) . . . . ?
C32 C33 C34 C35 99.2(3) . . . . ?
C32 C33 C42 C38 -37.3(3) . . . . ?
C32 C33 C42 C43 -151.8(3) . . . . ?
C33 C32 C40 N2 159.9(2) . . . . ?
C33 C32 C40 C39 -81.5(3) . . . . ?
C33 C34 C35 O17 146.7(2) . . . . ?
C33 C34 C35 C36 25.9(4) . . . . ?
C33 C42 C43 O15 -53.8(4) . . . . ?
C33 C42 C43 C36 72.3(3) . . . . ?
C34 C33 C42 C38 89.3(3) . . . . ?
C34 C33 C42 C43 -25.2(3) . . . . ?
C34 C35 C36 O18 150.4(3) . . . . ?
C34 C35 C36 C37 -89.1(3) . . . . ?
C34 C35 C36 C43 23.1(3) . . . . ?
C35 C36 C37 C38 88.5(3) . . . . ?
C35 C36 C43 O15 53.5(3) . . . . ?
C35 C36 C43 C42 -70.1(3) . . . . ?
C36 C37 C38 C39 -128.7(3) . . . . ?
C36 C37 C38 C42 -0.2(3) . . . . ?
C37 C36 C43 O15 172.1(2) . . . . ?
C37 C36 C43 C42 48.5(3) . . . . ?
C37 C38 C39 C26 -54.0(3) . . . . ?
C37 C38 C39 C30 179.6(2) . . . . ?
C37 C38 C39 C40 70.7(3) . . . . ?
C37 C38 C42 C33 -91.1(3) . . . . ?
C37 C38 C42 C43 29.5(3) . . . . ?
C38 C39 C40 N2 -170.9(2) . . . . ?
C38 C39 C40 C32 68.7(3) . . . . ?
C38 C42 C43 O15 -175.1(3) . . . . ?
C38 C42 C43 C36 -49.0(3) . . . . ?
C39 C26 C27 C28 -54.9(4) . . . . ?
C39 C30 C31 O13 -151.4(2) . . . . ?
C39 C30 C31 C32 -27.5(3) . . . . ?
C39 C38 C42 C33 33.2(4) . . . . ?
C39 C38 C42 C43 153.8(3) . . . . ?
C40 N2 C41 C29 48.7(3) . . . . ?
C40 N2 C49 C50 -159.8(3) . . . . ?
C40 C32 C33 O14 178.4(2) . . . . ?
C40 C32 C33 C34 -61.7(3) . . . . ?
C40 C32 C33 C42 64.3(3) . . . . ?
C41 N2 C40 C32 52.3(3) . . . . ?
C41 N2 C40 C39 -60.4(3) . . . . ?
C41 N2 C49 C50 73.0(4) . . . . ?
C41 C29 C30 C31 -46.5(4) . . . . ?
C41 C29 C30 C39 64.8(3) . . . . ?
C41 C29 C45 O12 170.6(3) . . . . ?
C42 C33 C34 O16 -149.7(2) . . . . ?
C42 C33 C34 C35 -24.7(3) . . . . ?
C42 C38 C39 C26 -174.0(3) . . . . ?
C42 C38 C39 C30 59.6(4) . . . . ?
C42 C38 C39 C40 -49.4(4) . . . . ?
C43 C36 C37 C38 -29.4(3) . . . . ?
C44 O10 C26 C27 62.0(4) . . . . ?
C44 O10 C26 C39 -175.0(3) . . . . ?
C45 C29 C30 C31 70.3(3) . . . . ?
C45 C29 C30 C39 -178.4(2) . . . . ?
C45 C29 C41 N2 -172.9(2) . . . . ?
C46 O12 C45 C29 178.8(6) . . . . ?
C47 O13 C31 C30 -85.8(3) . . . . ?
C47 O13 C31 C32 153.4(3) . . . . ?
C48 O17 C35 C34 111.0(4) . . . . ?
C48 O17 C35 C36 -125.1(4) . . . . ?
C49 N2 C40 C32 -74.9(3) . . . . ?
C49 N2 C40 C39 172.5(3) . . . . ?
C49 N2 C41 C29 175.2(3) . . . . ?
C46A O12 C45 C29 150.8(10) . . . . ?
O19 C51 C52 C53 65.9(4) . . . . ?
O19 C51 C64 C55 -120.8(3) . . . . ?
O19 C51 C64 C63 111.2(3) . . . . ?
O19 C51 C64 C65 -7.4(3) . . . . ?
O20 C53 C54 C55 131.9(3) . . . . ?
O20 C53 C54 C66 10.3(4) . . . . ?
O20 C53 C54 C70 -104.3(3) . . . . ?
O22 C56 C57 C58 -121.2(2) . . . . ?
O22 C56 C57 C65 122.3(2) . . . . ?
O23 C58 C59 O24 94.8(3) . . . . ?
O23 C58 C59 C60 -139.9(3) . . . . ?
O23 C58 C67 C63 -153.6(2) . . . . ?
O23 C58 C67 C68 92.7(3) . . . . ?
O24 C59 C60 O25 -85.3(3) . . . . ?
O24 C59 C60 C61 153.4(2) . . . . ?
O25 C60 C61 O26 31.2(4) . . . . ?
O25 C60 C61 C62 152.0(3) . . . . ?
O25 C60 C61 C68 -96.3(3) . . . . ?
O26 C61 C62 C63 -149.4(3) . . . . ?
O26 C61 C68 O27 -72.3(4) . . . . ?
O26 C61 C68 C67 165.4(2) . . . . ?
C51 C52 C53 O20 -76.5(4) . . . . ?
C51 C52 C53 C54 47.3(4) . . . . ?
C51 C64 C65 N3 -54.1(3) . . . . ?
C51 C64 C65 C57 -174.1(2) . . . . ?
C52 C51 C64 C55 4.3(4) . . . . ?
C52 C51 C64 C63 -123.7(3) . . . . ?
C52 C51 C64 C65 117.7(3) . . . . ?
C52 C53 C54 C55 10.8(4) . . . . ?
C52 C53 C54 C66 -110.7(3) . . . . ?
C52 C53 C54 C70 134.6(3) . . . . ?
C53 C54 C55 C56 -169.6(3) . . . . ?
C53 C54 C55 C64 -58.1(3) . . . . ?
C53 C54 C66 N3 72.3(3) . . . . ?
C53 C54 C70 O21 -72.7(3) . . . . ?
C54 C55 C56 O22 -34.3(4) . . . . ?
C54 C55 C56 C57 89.4(3) . . . . ?
C54 C55 C64 C51 50.9(3) . . . . ?
C54 C55 C64 C63 174.9(2) . . . . ?
C54 C55 C64 C65 -71.9(3) . . . . ?
C55 C54 C66 N3 -50.8(3) . . . . ?
C55 C54 C70 O21 49.5(3) . . . . ?
C55 C56 C57 C58 111.4(2) . . . . ?
C55 C56 C57 C65 -5.1(3) . . . . ?
C55 C64 C65 N3 67.9(3) . . . . ?
C55 C64 C65 C57 -52.2(2) . . . . ?
C56 C55 C64 C51 171.0(2) . . . . ?
C56 C55 C64 C63 -65.0(3) . . . . ?
C56 C55 C64 C65 48.2(2) . . . . ?
C56 C57 C58 O23 65.9(3) . . . . ?
C56 C57 C58 C59 -173.9(2) . . . . ?
C56 C57 C58 C67 -48.3(3) . . . . ?
C56 C57 C65 N3 -83.3(3) . . . . ?
C56 C57 C65 C64 35.7(3) . . . . ?
C57 C58 C59 O24 -24.3(3) . . . . ?
C57 C58 C59 C60 101.0(3) . . . . ?
C57 C58 C67 C63 -39.0(3) . . . . ?
C57 C58 C67 C68 -152.7(3) . . . . ?
C58 C57 C65 N3 160.5(2) . . . . ?
C58 C57 C65 C64 -80.5(3) . . . . ?
C58 C59 C60 O25 146.1(3) . . . . ?
C58 C59 C60 C61 24.8(4) . . . . ?
C58 C67 C68 O27 -54.4(4) . . . . ?
C58 C67 C68 C61 71.1(3) . . . . ?
C59 C58 C67 C63 88.2(3) . . . . ?
C59 C58 C67 C68 -25.5(3) . . . . ?
C59 C60 C61 O26 150.7(3) . . . . ?
C59 C60 C61 C62 -88.6(3) . . . . ?
C59 C60 C61 C68 23.1(4) . . . . ?
C60 C61 C62 C63 88.6(3) . . . . ?
C60 C61 C68 O27 53.8(3) . . . . ?
C60 C61 C68 C67 -68.5(3) . . . . ?
C61 C62 C63 C64 -128.9(3) . . . . ?
C61 C62 C63 C67 -0.1(3) . . . . ?
C62 C61 C68 O27 171.5(2) . . . . ?
C62 C61 C68 C67 49.2(3) . . . . ?
C62 C63 C64 C51 -51.3(3) . . . . ?
C62 C63 C64 C55 -179.0(2) . . . . ?
C62 C63 C64 C65 72.6(3) . . . . ?
C62 C63 C67 C58 -91.8(3) . . . . ?
C62 C63 C67 C68 29.5(3) . . . . ?
C63 C64 C65 N3 -172.8(2) . . . . ?
C63 C64 C65 C57 67.1(3) . . . . ?
C63 C67 C68 O27 -174.9(3) . . . . ?
C63 C67 C68 C61 -49.4(3) . . . . ?
C64 C51 C52 C53 -54.8(4) . . . . ?
C64 C55 C56 O22 -150.4(2) . . . . ?
C64 C55 C56 C57 -26.6(3) . . . . ?
C64 C63 C67 C58 33.4(4) . . . . ?
C64 C63 C67 C68 154.6(3) . . . . ?
C65 N3 C66 C54 47.9(3) . . . . ?
C65 N3 C74 C75 -154.0(3) . . . . ?
C65 C57 C58 O23 179.9(2) . . . . ?
C65 C57 C58 C59 -59.9(3) . . . . ?
C65 C57 C58 C67 65.7(3) . . . . ?
C66 N3 C65 C57 53.6(3) . . . . ?
C66 N3 C65 C64 -59.4(3) . . . . ?
C66 N3 C74 C75 78.8(4) . . . . ?
C66 C54 C55 C56 -45.3(3) . . . . ?
C66 C54 C55 C64 66.1(3) . . . . ?
C66 C54 C70 O21 167.5(2) . . . . ?
C67 C58 C59 O24 -148.5(2) . . . . ?
C67 C58 C59 C60 -23.2(3) . . . . ?
C67 C63 C64 C51 -171.9(3) . . . . ?
C67 C63 C64 C55 60.4(3) . . . . ?
C67 C63 C64 C65 -48.0(4) . . . . ?
C68 C61 C62 C63 -29.7(3) . . . . ?
C69 O19 C51 C52 61.9(4) . . . . ?
C69 O19 C51 C64 -175.2(3) . . . . ?
C70 C54 C55 C56 70.8(3) . . . . ?
C70 C54 C55 C64 -177.7(2) . . . . ?
C70 C54 C66 N3 -172.3(2) . . . . ?
C71 O21 C70 C54 -177.4(7) . . . . ?
C72 O22 C56 C55 -92.0(3) . . . . ?
C72 O22 C56 C57 147.4(3) . . . . ?
C73 O25 C60 C59 119.7(4) . . . . ?
C73 O25 C60 C61 -116.0(4) . . . . ?
C74 N3 C65 C57 -72.6(3) . . . . ?
C74 N3 C65 C64 174.3(3) . . . . ?
C74 N3 C66 C54 174.6(2) . . . . ?
C71A O21 C70 C54 154.2(11) . . . . ?

loop_
_platon_squeeze_void_nr
_platon_squeeze_void_average_x
_platon_squeeze_void_average_y
_platon_squeeze_void_average_z
_platon_squeeze_void_volume
_platon_squeeze_void_count_electrons
_platon_squeeze_void_content
1 0.179 0.971 0.762 71 20 ' '
2 0.095 0.095 0.571 7 0 ' '
3 0.321 0.029 0.262 71 20 ' '
4 0.405 0.905 0.071 8 0 ' '
5 0.679 0.529 0.238 70 20 ' '
6 0.595 0.405 0.429 7 0 ' '
7 0.821 0.471 0.738 71 20 ' '
8 0.905 0.595 0.929 7 0 ' '

loop_
_publcif_info_datablock.id
_publcif_info_datablock.publ_exptl
_publcif_info_datablock.publ_geom
_publcif_info_datablock.structure
{7b024cd1-5e13-4435-8dc2-06c722615fca} y y y

loop_
_publcif_info_exptl_table_extra_item
sin_theta_over_lambda_max

loop_
_publcif_info_exptl_table_header_item
?

loop_
_publcif_info_tables.block_id
_publcif_info_tables.reference_item
{7b024cd1-5e13-4435-8dc2-06c722615fca} '_publcif_info_datablock.publ_exptl'
{7b024cd1-5e13-4435-8dc2-06c722615fca} '_geom_hbond_atom_site_label_D'

loop_
_publcif_info_cif.paper_type
CB

_cod_database_fobs_code 2108590
